data_4027540
loop_
_publ_author_name
'Chintakunta Ramesh'
'Po-Min Lei'
'Donala Janreddy'
'Veerababurao Kavala'
'Chun-Wei Kuo'
'Ching-Fa Yao'

_publ_section_title
;
 Synthesis of Indolylquinolines, Indolylacridines, and
 Indolylcyclopenta[b]quinolines from the Baylis-Hillman Adducts: An in
 Situ [1,3]-Sigmatropic Rearrangement of an Indole Nucleus To Access
 Indolylacridines and Indolylcyclopenta[b]quinolines
;
_journal_name_full 'Journal of Organic Chemistry'
_journal_page_first 8451
_journal_page_last 8464
_journal_paper_doi 10.1021/jo301313m
_journal_volume 77
_journal_year 2012
_chemical_formula_moiety 'C27 H22 N2 O3'
_chemical_formula_sum 'C27 H22 N2 O3'
_chemical_formula_weight 422.47
_chemical_name_systematic
;
 ?
;
_space_group_IT_number 14
_symmetry_cell_setting monoclinic
_symmetry_space_group_name_Hall '-P 2ybc'
_symmetry_space_group_name_H-M 'P 1 21/c 1'
_atom_sites_solution_hydrogens geom
_atom_sites_solution_primary direct
_atom_sites_solution_secondary difmap
_audit_creation_method SHELXL-97
_cell_angle_alpha 90.00
_cell_angle_beta 103.861(2)
_cell_angle_gamma 90.00
_cell_formula_units_Z 4
_cell_length_a 9.4871(4)
_cell_length_b 16.6809(7)
_cell_length_c 14.2027(8)
_cell_measurement_reflns_used 4944
_cell_measurement_temperature 293(2)
_cell_measurement_theta_max 25.028
_cell_measurement_theta_min 2.037
_cell_volume 2182.17(18)
_computing_cell_refinement 'HKL Scalepack (Otwinowski & Minor 1997)'
_computing_data_collection 'Collect (Nonius BV, 1997-2000)'
_computing_data_reduction 'HKL Denzo and Scalepack'
_computing_molecular_graphics 'Ortep-3 for Windows (Farrugia, 1997)'
_computing_publication_material 'WinGX publication routines (Farrugia, 1999)'
_computing_structure_refinement 'SHELXL-97 (Sheldrick, 1997)'
_computing_structure_solution 'SHELXS-86 (Sheldrick, 1986)'
_diffrn_ambient_temperature 293(2)
_diffrn_detector_area_resol_mean 9
_diffrn_measured_fraction_theta_full 0.958
_diffrn_measured_fraction_theta_max 0.958
_diffrn_measurement_device_type KappaCCD
_diffrn_measurement_method 'CCD rotation images, thick slices'
_diffrn_radiation_monochromator graphite
_diffrn_radiation_source 'fine-focus sealed tube'
_diffrn_radiation_type MoK\a
_diffrn_radiation_wavelength 0.71073
_diffrn_reflns_av_R_equivalents 0.0546
_diffrn_reflns_av_sigmaI/netI 0.0747
_diffrn_reflns_limit_h_max 11
_diffrn_reflns_limit_h_min -11
_diffrn_reflns_limit_k_max 17
_diffrn_reflns_limit_k_min -19
_diffrn_reflns_limit_l_max 16
_diffrn_reflns_limit_l_min -11
_diffrn_reflns_number 6714
_diffrn_reflns_theta_full 25.08
_diffrn_reflns_theta_max 25.08
_diffrn_reflns_theta_min 2.21
_exptl_absorpt_coefficient_mu 0.084
_exptl_absorpt_correction_T_max 1.0686
_exptl_absorpt_correction_T_min 0.929
_exptl_absorpt_correction_type multi-scan
_exptl_absorpt_process_details
;
 ?
;
_exptl_crystal_colour yellow
_exptl_crystal_density_diffrn 1.286
_exptl_crystal_description prism
_exptl_crystal_F_000 888
_exptl_crystal_size_max 0.4
_exptl_crystal_size_mid 0.34
_exptl_crystal_size_min 0.09
_refine_diff_density_max 0.287
_refine_diff_density_min -0.304
_refine_diff_density_rms 0.084
_refine_ls_extinction_method none
_refine_ls_goodness_of_fit_ref 1.028
_refine_ls_hydrogen_treatment fixed
_refine_ls_matrix_type full
_refine_ls_number_parameters 289
_refine_ls_number_reflns 3713
_refine_ls_number_restraints 0
_refine_ls_restrained_S_all 1.028
_refine_ls_R_factor_all 0.1308
_refine_ls_R_factor_gt 0.0708
_refine_ls_shift/su_max 0.000
_refine_ls_shift/su_mean 0.000
_refine_ls_structure_factor_coef Fsqd
_refine_ls_weighting_details 'calc w=1/[\s^2^(Fo^2^)+(0.1143P)^2^+0.2769P] where P=(Fo^2^+2Fc^2^)/3'
_refine_ls_weighting_scheme calc
_refine_ls_wR_factor_gt 0.1807
_refine_ls_wR_factor_ref 0.2193
_reflns_number_gt 2124
_reflns_number_total 3713
_reflns_threshold_expression >2sigma(I)
_cod_data_source_file jo301313m_si_002.cif
_cod_data_source_block 10777
_cod_original_sg_symbol_H-M 'P 21/c'
_cod_database_code 4027540

loop_
_symmetry_equiv_pos_as_xyz
'x, y, z'
'-x, y+1/2, -z+1/2'
'-x, -y, -z'
'x, -y-1/2, z-1/2'

loop_
_atom_site_label
_atom_site_type_symbol
_atom_site_fract_x
_atom_site_fract_y
_atom_site_fract_z
_atom_site_U_iso_or_equiv
_atom_site_adp_type
_atom_site_occupancy
_atom_site_symmetry_multiplicity
_atom_site_calc_flag
_atom_site_refinement_flags
O1 O 0.2997(6) -0.0576(3) 0.0683(5) 0.202(3) Uani 1 1 d .
O2 O 0.4517(5) 0.0327(2) 0.1074(3) 0.1348(16) Uani 1 1 d .
O3 O 0.6806(3) 0.2259(2) 0.1457(2) 0.0971(11) Uani 1 1 d .
N1 N 0.3382(6) 0.0095(3) 0.0602(4) 0.1049(15) Uani 1 1 d .
N2 N -0.0137(3) 0.18628(16) 0.1598(2) 0.0520(7) Uani 1 1 d .
H2' H -0.1045 0.1748 0.1501 0.062 Uiso 1 1 calc R
C1 C 0.2489(5) 0.0614(2) -0.0134(3) 0.0735(12) Uani 1 1 d .
C2 C 0.1249(7) 0.0281(3) -0.0710(5) 0.1029(17) Uani 1 1 d .
H2 H 0.1025 -0.0253 -0.0631 0.123 Uiso 1 1 calc R
C3 C 0.0343(6) 0.0743(3) -0.1404(4) 0.1010(16) Uani 1 1 d .
H3 H -0.0491 0.0521 -0.1799 0.121 Uiso 1 1 calc R
C4 C 0.0680(5) 0.1534(3) -0.1509(3) 0.0830(13) Uani 1 1 d .
H4 H 0.0080 0.1849 -0.1979 0.100 Uiso 1 1 calc R
C5 C 0.1907(4) 0.1856(2) -0.0914(3) 0.0658(10) Uani 1 1 d .
H5 H 0.2109 0.2395 -0.0989 0.079 Uiso 1 1 calc R
C6 C 0.2855(4) 0.1418(2) -0.0211(3) 0.0572(9) Uani 1 1 d .
C7 C 0.4180(4) 0.1797(2) 0.0357(3) 0.0603(10) Uani 1 1 d .
H7 H 0.5047 0.1540 0.0348 0.072 Uiso 1 1 calc R
C8 C 0.4291(3) 0.2462(2) 0.0881(2) 0.0501(9) Uani 1 1 d .
C9 C 0.5797(4) 0.2728(3) 0.1337(3) 0.0688(11) Uani 1 1 d .
C10 C 0.6076(4) 0.3576(3) 0.1642(4) 0.0963(16) Uani 1 1 d .
H10A H 0.6704 0.3811 0.1268 0.116 Uiso 1 1 calc R
H10B H 0.6602 0.3584 0.2317 0.116 Uiso 1 1 calc R
C11 C 0.4741(5) 0.4105(3) 0.1530(4) 0.0854(14) Uani 1 1 d .
H11A H 0.4972 0.4570 0.1949 0.102 Uiso 1 1 calc R
H11B H 0.4428 0.4291 0.0865 0.102 Uiso 1 1 calc R
C12 C 0.3547(4) 0.3631(2) 0.1796(3) 0.0627(10) Uani 1 1 d .
H12A H 0.2741 0.3986 0.1810 0.075 Uiso 1 1 calc R
H12B H 0.3898 0.3409 0.2441 0.075 Uiso 1 1 calc R
C13 C 0.3009(3) 0.29448(19) 0.1072(2) 0.0459(8) Uani 1 1 d .
H13 H 0.2500 0.3188 0.0456 0.055 Uiso 1 1 calc R
C14 C 0.1942(3) 0.24219(17) 0.1412(2) 0.0410(7) Uani 1 1 d .
C15 C 0.2281(3) 0.18362(18) 0.2170(2) 0.0421(8) Uani 1 1 d .
C16 C 0.3567(4) 0.15766(19) 0.2796(2) 0.0511(9) Uani 1 1 d .
H16 H 0.4456 0.1777 0.2735 0.061 Uiso 1 1 calc R
C17 C 0.3510(4) 0.1021(2) 0.3502(3) 0.0637(10) Uani 1 1 d .
H17 H 0.4364 0.0853 0.3927 0.076 Uiso 1 1 calc R
C18 C 0.2188(5) 0.0710(2) 0.3588(3) 0.0682(11) Uani 1 1 d .
H18 H 0.2174 0.0335 0.4070 0.082 Uiso 1 1 calc R
C19 C 0.0903(4) 0.0942(2) 0.2978(3) 0.0617(10) Uani 1 1 d .
H19 H 0.0025 0.0724 0.3033 0.074 Uiso 1 1 calc R
C20 C 0.0954(3) 0.15120(19) 0.2275(2) 0.0457(8) Uani 1 1 d .
C21 C 0.0447(3) 0.24345(17) 0.1088(2) 0.0434(8) Uani 1 1 d .
C22 C -0.0538(3) 0.29006(19) 0.0332(2) 0.0451(8) Uani 1 1 d .
C23 C -0.1624(4) 0.2516(2) -0.0335(3) 0.0700(11) Uani 1 1 d .
H23 H -0.1715 0.1962 -0.0307 0.084 Uiso 1 1 calc R
C24 C -0.2576(5) 0.2942(3) -0.1043(3) 0.0867(14) Uani 1 1 d .
H24 H -0.3295 0.2672 -0.1490 0.104 Uiso 1 1 calc R
C25 C -0.2476(4) 0.3762(3) -0.1096(3) 0.0708(11) Uani 1 1 d .
H25 H -0.3109 0.4048 -0.1582 0.085 Uiso 1 1 calc R
C26 C -0.1427(4) 0.4152(2) -0.0421(3) 0.0624(10) Uani 1 1 d .
H26 H -0.1364 0.4708 -0.0441 0.075 Uiso 1 1 calc R
C27 C -0.0460(4) 0.3728(2) 0.0291(3) 0.0540(9) Uani 1 1 d .
H27 H 0.0247 0.4001 0.0744 0.065 Uiso 1 1 calc R

loop_
_atom_site_aniso_label
_atom_site_aniso_U_11
_atom_site_aniso_U_22
_atom_site_aniso_U_33
_atom_site_aniso_U_23
_atom_site_aniso_U_13
_atom_site_aniso_U_12
O1 0.189(5) 0.084(3) 0.309(7) 0.082(4) 0.012(5) -0.015(3)
O2 0.141(4) 0.098(3) 0.148(4) 0.044(3) 0.002(3) 0.011(3)
O3 0.0377(16) 0.153(3) 0.099(2) 0.006(2) 0.0147(15) 0.0179(19)
N1 0.120(4) 0.053(2) 0.151(4) 0.026(3) 0.049(3) 0.010(3)
N2 0.0294(14) 0.0629(17) 0.0648(19) 0.0003(15) 0.0136(13) -0.0085(14)
C1 0.093(3) 0.052(2) 0.082(3) 0.000(2) 0.035(3) 0.007(2)
C2 0.127(5) 0.064(3) 0.124(5) -0.014(3) 0.044(4) -0.018(3)
C3 0.110(4) 0.098(4) 0.093(4) -0.034(3) 0.021(3) -0.034(3)
C4 0.089(3) 0.091(3) 0.065(3) -0.010(2) 0.011(3) -0.015(3)
C5 0.075(3) 0.065(2) 0.059(2) 0.000(2) 0.017(2) -0.009(2)
C6 0.066(2) 0.053(2) 0.058(2) 0.0010(18) 0.026(2) 0.005(2)
C7 0.049(2) 0.072(2) 0.066(2) 0.015(2) 0.0254(19) 0.011(2)
C8 0.0337(19) 0.064(2) 0.054(2) 0.0139(17) 0.0133(15) 0.0019(17)
C9 0.036(2) 0.105(3) 0.067(3) 0.021(2) 0.0149(18) -0.004(2)
C10 0.047(3) 0.118(4) 0.115(4) 0.019(3) 0.003(3) -0.028(3)
C11 0.066(3) 0.083(3) 0.098(3) 0.004(2) 0.000(2) -0.036(3)
C12 0.051(2) 0.056(2) 0.077(3) -0.0031(19) 0.0074(19) -0.0124(18)
C13 0.0309(16) 0.0525(19) 0.052(2) 0.0084(15) 0.0045(15) -0.0029(15)
C14 0.0293(16) 0.0467(17) 0.0456(17) -0.0037(15) 0.0064(13) -0.0029(15)
C15 0.0345(17) 0.0459(17) 0.0469(18) 0.0002(15) 0.0116(14) 0.0029(15)
C16 0.0381(18) 0.062(2) 0.054(2) 0.0044(17) 0.0106(16) 0.0031(17)
C17 0.063(3) 0.069(2) 0.059(2) 0.0176(19) 0.0148(19) 0.018(2)
C18 0.080(3) 0.065(2) 0.064(2) 0.017(2) 0.027(2) 0.004(2)
C19 0.057(2) 0.066(2) 0.069(2) 0.006(2) 0.027(2) -0.007(2)
C20 0.0354(18) 0.0511(19) 0.051(2) -0.0002(16) 0.0118(16) 0.0002(16)
C21 0.0362(19) 0.0417(17) 0.0512(19) -0.0032(15) 0.0083(15) -0.0033(16)
C22 0.0295(17) 0.0540(19) 0.0496(19) -0.0036(16) 0.0050(15) 0.0053(16)
C23 0.049(2) 0.063(2) 0.081(3) -0.010(2) -0.016(2) 0.004(2)
C24 0.060(3) 0.098(4) 0.080(3) -0.008(3) -0.026(2) 0.008(3)
C25 0.049(2) 0.097(3) 0.062(3) 0.013(2) 0.004(2) 0.019(2)
C26 0.057(2) 0.060(2) 0.072(3) 0.010(2) 0.020(2) 0.009(2)
C27 0.043(2) 0.061(2) 0.057(2) -0.0004(17) 0.0098(17) -0.0005(18)

loop_
_atom_type_symbol
_atom_type_description
_atom_type_scat_dispersion_real
_atom_type_scat_dispersion_imag
_atom_type_scat_source
C C 0.0033 0.0016 'International Tables Vol C Tables 4.2.6.8 and 6.1.1.4'
H H 0.0000 0.0000 'International Tables Vol C Tables 4.2.6.8 and 6.1.1.4'
N N 0.0061 0.0033 'International Tables Vol C Tables 4.2.6.8 and 6.1.1.4'
O O 0.0106 0.0060 'International Tables Vol C Tables 4.2.6.8 and 6.1.1.4'

loop_
_geom_angle_atom_site_label_1
_geom_angle_atom_site_label_2
_geom_angle_atom_site_label_3
_geom_angle
O2 N1 O1 120.6(6)
O2 N1 C1 120.1(4)
O1 N1 C1 119.1(6)
C20 N2 C21 109.4(2)
C20 N2 H2' 125.3
C21 N2 H2' 125.3
C2 C1 C6 122.2(4)
C2 C1 N1 116.9(4)
C6 C1 N1 120.8(4)
C1 C2 C3 119.9(4)
C1 C2 H2 120.1
C3 C2 H2 120.1
C4 C3 C2 119.5(5)
C4 C3 H3 120.3
C2 C3 H3 120.3
C3 C4 C5 119.7(5)
C3 C4 H4 120.2
C5 C4 H4 120.2
C4 C5 C6 123.1(4)
C4 C5 H5 118.5
C6 C5 H5 118.5
C5 C6 C1 115.7(4)
C5 C6 C7 119.6(3)
C1 C6 C7 124.6(4)
C8 C7 C6 127.7(3)
C8 C7 H7 116.1
C6 C7 H7 116.1
C7 C8 C9 115.6(3)
C7 C8 C13 125.3(3)
C9 C8 C13 119.1(3)
O3 C9 C10 119.5(4)
O3 C9 C8 120.7(4)
C10 C9 C8 119.8(4)
C9 C10 C11 115.9(3)
C9 C10 H10A 108.3
C11 C10 H10A 108.3
C9 C10 H10B 108.3
C11 C10 H10B 108.3
H10A C10 H10B 107.4
C12 C11 C10 109.1(3)
C12 C11 H11A 109.9
C10 C11 H11A 109.9
C12 C11 H11B 109.9
C10 C11 H11B 109.9
H11A C11 H11B 108.3
C11 C12 C13 111.8(3)
C11 C12 H12A 109.3
C13 C12 H12A 109.3
C11 C12 H12B 109.3
C13 C12 H12B 109.3
H12A C12 H12B 107.9
C14 C13 C8 112.1(3)
C14 C13 C12 110.9(3)
C8 C13 C12 110.9(3)
C14 C13 H13 107.5
C8 C13 H13 107.5
C12 C13 H13 107.5
C21 C14 C15 106.7(3)
C21 C14 C13 127.0(3)
C15 C14 C13 126.3(3)
C16 C15 C20 118.7(3)
C16 C15 C14 134.0(3)
C20 C15 C14 107.3(3)
C17 C16 C15 119.5(3)
C17 C16 H16 120.3
C15 C16 H16 120.3
C16 C17 C18 120.6(4)
C16 C17 H17 119.7
C18 C17 H17 119.7
C19 C18 C17 121.6(3)
C19 C18 H18 119.2
C17 C18 H18 119.2
C18 C19 C20 118.0(3)
C18 C19 H19 121.0
C20 C19 H19 121.0
N2 C20 C19 130.5(3)
N2 C20 C15 107.8(3)
C19 C20 C15 121.7(3)
C14 C21 N2 108.8(3)
C14 C21 C22 132.5(3)
N2 C21 C22 118.8(3)
C23 C22 C27 118.2(3)
C23 C22 C21 119.8(3)
C27 C22 C21 121.9(3)
C24 C23 C22 120.8(4)
C24 C23 H23 119.6
C22 C23 H23 119.6
C23 C24 C25 120.8(4)
C23 C24 H24 119.6
C25 C24 H24 119.6
C26 C25 C24 118.8(4)
C26 C25 H25 120.6
C24 C25 H25 120.6
C25 C26 C27 120.8(4)
C25 C26 H26 119.6
C27 C26 H26 119.6
C22 C27 C26 120.5(3)
C22 C27 H27 119.8
C26 C27 H27 119.8

loop_
_geom_bond_atom_site_label_1
_geom_bond_atom_site_label_2
_geom_bond_distance
O1 N1 1.191(5)
O2 N1 1.189(5)
O3 C9 1.216(4)
N1 C1 1.461(6)
N2 C20 1.365(4)
N2 C21 1.391(4)
N2 H2' 0.8600
C1 C2 1.378(6)
C1 C6 1.397(5)
C2 C3 1.378(7)
C2 H2 0.9300
C3 C4 1.374(6)
C3 H3 0.9300
C4 C5 1.373(5)
C4 H4 0.9300
C5 C6 1.382(5)
C5 H5 0.9300
C6 C7 1.464(5)
C7 C8 1.327(5)
C7 H7 0.9300
C8 C9 1.488(5)
C8 C13 1.535(4)
C9 C10 1.484(6)
C10 C11 1.521(6)
C10 H10A 0.9700
C10 H10B 0.9700
C11 C12 1.502(5)
C11 H11A 0.9700
C11 H11B 0.9700
C12 C13 1.542(5)
C12 H12A 0.9700
C12 H12B 0.9700
C13 C14 1.501(4)
C13 H13 0.9800
C14 C21 1.383(4)
C14 C15 1.432(4)
C15 C16 1.396(4)
C15 C20 1.411(4)
C16 C17 1.377(5)
C16 H16 0.9300
C17 C18 1.389(5)
C17 H17 0.9300
C18 C19 1.371(5)
C18 H18 0.9300
C19 C20 1.387(5)
C19 H19 0.9300
C21 C22 1.466(4)
C22 C23 1.380(4)
C22 C27 1.384(5)
C23 C24 1.377(5)
C23 H23 0.9300
C24 C25 1.375(6)
C24 H24 0.9300
C25 C26 1.369(5)
C25 H25 0.9300
C26 C27 1.386(5)
C26 H26 0.9300
C27 H27 0.9300
